data_7018718
loop_
_publ_author_name
'Su, Shengqun'
'Wang, Song'
'Song, Xuezhi'
'Song, Shuyan'
'Qin, Chao'
'Zhu, Min'
'Hao, Zhaomin'
'Zhao, Shuna'
'Zhang, Hongjie'

_publ_section_title
;
 Syntheses, structures, photoluminescence, and magnetic properties of
 (3,6)- and 4-connected lanthanide metal-organic frameworks with a
 semirigid tricarboxylate ligand.
;
_journal_issue 16
_journal_name_full 'Dalton transactions (Cambridge, England : 2003)'
_journal_page_first 4772
_journal_page_last 4779
_journal_paper_doi 10.1039/c2dt12346k
_journal_volume 41
_journal_year 2012
_chemical_formula_moiety 'C21 H20.50 Ho N3 O11.25'
_chemical_formula_sum 'C21 H20.5 Ho N3 O11.25'
_chemical_formula_weight 659.83
_chemical_melting_point ?
_chemical_name_systematic
;
?
;
_space_group_IT_number 15
_symmetry_cell_setting monoclinic
_symmetry_space_group_name_Hall '-C 2yc'
_symmetry_space_group_name_H-M 'C 1 2/c 1'
_atom_sites_solution_hydrogens geom
_atom_sites_solution_primary direct
_atom_sites_solution_secondary difmap
_audit_creation_method SHELXL-97
_cell_angle_alpha 90.00
_cell_angle_beta 124.0830(10)
_cell_angle_gamma 90.00
_cell_formula_units_Z 8
_cell_length_a 23.5634(10)
_cell_length_b 15.6940(7)
_cell_length_c 16.0403(7)
_cell_measurement_reflns_used 4851
_cell_measurement_temperature 185(2)
_cell_measurement_theta_max 26.03
_cell_measurement_theta_min 1.82
_cell_volume 4912.8(4)
_computing_cell_refinement 'Bruker SMART'
_computing_data_collection 'Bruker SMART'
_computing_data_reduction 'Bruker SAINT'
_computing_molecular_graphics SHELXP-97
_computing_publication_material SHELXTL
_computing_structure_refinement 'SHELXL-97 (Sheldrick, 1997)'
_computing_structure_solution 'SHELXS-97 (Sheldrick, 1990)'
_diffrn_ambient_temperature 185(2)
_diffrn_detector_area_resol_mean 9.00cm
_diffrn_measured_fraction_theta_full 0.998
_diffrn_measured_fraction_theta_max 0.998
_diffrn_measurement_device_type 'CCD area detector'
_diffrn_measurement_method 'phi and omega scans'
_diffrn_radiation_monochromator graphite
_diffrn_radiation_source 'fine-focus sealed tube'
_diffrn_radiation_type MoK\a
_diffrn_radiation_wavelength 0.71073
_diffrn_reflns_av_R_equivalents 0.0306
_diffrn_reflns_av_sigmaI/netI 0.0364
_diffrn_reflns_limit_h_max 14
_diffrn_reflns_limit_h_min -29
_diffrn_reflns_limit_k_max 19
_diffrn_reflns_limit_k_min -19
_diffrn_reflns_limit_l_max 19
_diffrn_reflns_limit_l_min -12
_diffrn_reflns_number 13390
_diffrn_reflns_theta_full 26.03
_diffrn_reflns_theta_max 26.03
_diffrn_reflns_theta_min 1.82
_diffrn_standards_decay_% none
_diffrn_standards_interval_count none
_diffrn_standards_interval_time none
_diffrn_standards_number none
_exptl_absorpt_coefficient_mu 3.286
_exptl_absorpt_correction_T_max 0.6562
_exptl_absorpt_correction_T_min 0.5318
_exptl_absorpt_correction_type empirical
_exptl_absorpt_process_details SADABS
_exptl_crystal_colour 'light yellow'
_exptl_crystal_density_diffrn 1.784
_exptl_crystal_density_method 'not measured'
_exptl_crystal_description rod
_exptl_crystal_F_000 2596
_exptl_crystal_size_max 0.22
_exptl_crystal_size_mid 0.17
_exptl_crystal_size_min 0.14
_refine_diff_density_max 2.809
_refine_diff_density_min -2.622
_refine_diff_density_rms 0.138
_refine_ls_extinction_method none
_refine_ls_goodness_of_fit_ref 1.037
_refine_ls_hydrogen_treatment constr
_refine_ls_matrix_type full
_refine_ls_number_parameters 289
_refine_ls_number_reflns 4851
_refine_ls_number_restraints 6
_refine_ls_restrained_S_all 1.038
_refine_ls_R_factor_all 0.0425
_refine_ls_R_factor_gt 0.0356
_refine_ls_shift/su_max 0.002
_refine_ls_shift/su_mean 0.000
_refine_ls_structure_factor_coef Fsqd
_refine_ls_weighting_details 'calc w=1/[\s^2^(Fo^2^)+(0.0371P)^2^+47.2882P] where P=(Fo^2^+2Fc^2^)/3'
_refine_ls_weighting_scheme calc
_refine_ls_wR_factor_gt 0.0839
_refine_ls_wR_factor_ref 0.0876
_reflns_number_gt 4191
_reflns_number_total 4851
_reflns_threshold_expression >2sigma(I)
_cod_data_source_file c2dt12346k.txt
_cod_data_source_block 10
_cod_depositor_comments
;
The following automatic conversions were performed:

'_chemical_melting_point' value 'not measured' was changed to '?' -
the value is undefined or not given.

'_symmetry_cell_setting' value
'Monoclinic' changed to 'monoclinic' according to
/home/saulius/struct/CIF-dictionaries/cif_core.dic dictionary named
'cif_core.dic' version 2.4.1 from 2010-06-29.

Automatic conversion script
Id: cif_fix_values 1715 2011-07-08 13:25:40Z adriana 
;
_cod_original_sg_symbol_H-M C2/c
_cod_original_formula_sum 'C21 H20.50 Ho N3 O11.25'
_cod_database_code 7018718

loop_
_symmetry_equiv_pos_as_xyz
'x, y, z'
'-x, y, -z+1/2'
'x+1/2, y+1/2, z'
'-x+1/2, y+1/2, -z+1/2'
'-x, -y, -z'
'x, -y, z-1/2'
'-x+1/2, -y+1/2, -z'
'x+1/2, -y+1/2, z-1/2'

loop_
_atom_site_label
_atom_site_type_symbol
_atom_site_fract_x
_atom_site_fract_y
_atom_site_fract_z
_atom_site_U_iso_or_equiv
_atom_site_adp_type
_atom_site_occupancy
_atom_site_symmetry_multiplicity
_atom_site_calc_flag
_atom_site_refinement_flags
_atom_site_disorder_assembly
_atom_site_disorder_group
Ho1 Ho 0.189189(10) 0.672319(13) 0.375649(15) 0.01470(8) Uani 1 1 d . . .
C1 C 0.3670(3) 0.4603(3) 0.1727(4) 0.0225(11) Uani 1 1 d . . .
C2 C 0.3555(3) 0.5423(3) 0.1354(4) 0.0235(11) Uani 1 1 d . . .
H2A H 0.3190 0.5534 0.0677 0.028 Uiso 1 1 calc R . .
C3 C 0.3972(3) 0.6085(3) 0.1965(4) 0.0230(11) Uani 1 1 d . . .
C4 C 0.4515(3) 0.5930(4) 0.2957(4) 0.0239(11) Uani 1 1 d . . .
C5 C 0.4645(3) 0.5100(4) 0.3310(4) 0.0299(13) Uani 1 1 d . . .
H5A H 0.5027 0.4982 0.3973 0.036 Uiso 1 1 calc R . .
C6 C 0.4223(3) 0.4438(4) 0.2707(4) 0.0300(13) Uani 1 1 d . . .
H6A H 0.4311 0.3872 0.2962 0.036 Uiso 1 1 calc R . .
C7 C 0.4800(3) 0.6903(3) 0.4250(4) 0.0215(11) Uani 1 1 d . . .
C8 C 0.4144(3) 0.6896(3) 0.4038(4) 0.0211(11) Uani 1 1 d . . .
H8A H 0.3777 0.6649 0.3431 0.025 Uiso 1 1 calc R . .
C9 C 0.4028(2) 0.7253(3) 0.4715(4) 0.0192(10) Uani 1 1 d . . .
C10 C 0.4570(3) 0.7591(3) 0.5622(4) 0.0193(10) Uani 1 1 d . . .
H10A H 0.4494 0.7809 0.6104 0.023 Uiso 1 1 calc R . .
C11 C 0.5225(2) 0.7608(3) 0.5814(4) 0.0177(10) Uani 1 1 d . . .
C12 C 0.5342(2) 0.7267(3) 0.5120(4) 0.0189(10) Uani 1 1 d . . .
H12A H 0.5786 0.7285 0.5243 0.023 Uiso 1 1 calc R . .
C13 C 0.3192(2) 0.3881(3) 0.1082(4) 0.0206(11) Uani 1 1 d . . .
C14 C 0.3310(2) 0.7268(3) 0.4458(4) 0.0192(10) Uani 1 1 d . . .
C15 C 0.5817(2) 0.7958(3) 0.6798(4) 0.0182(10) Uani 1 1 d . . .
C16 C 0.2290(4) 0.4876(5) 0.3280(6) 0.0587(9) Uani 1 1 d . A .
H16 H 0.2652 0.4903 0.3973 0.088 Uiso 1 1 calc R . .
C18 C 0.1832(4) 0.4163(5) 0.1756(5) 0.0587(9) Uani 1 1 d . A .
H18A H 0.1421 0.4496 0.1554 0.088 Uiso 1 1 calc R . .
H18B H 0.1704 0.3567 0.1561 0.088 Uiso 1 1 calc R . .
H18C H 0.2042 0.4392 0.1422 0.088 Uiso 1 1 calc R . .
C19 C 0.0763(4) 0.5432(5) 0.3854(6) 0.0503(7) Uani 1 1 d . A .
H19A H 0.0393 0.5796 0.3403 0.060 Uiso 1 1 calc R . .
C20 C 0.1159(4) 0.4116(5) 0.4790(6) 0.0503(7) Uani 1 1 d . . .
H20A H 0.1605 0.4356 0.5004 0.075 Uiso 1 1 calc R . .
H20B H 0.1090 0.3576 0.4437 0.075 Uiso 1 1 calc R . .
H20C H 0.1147 0.4014 0.5382 0.075 Uiso 1 1 calc R . .
C21 C -0.0086(4) 0.4478(5) 0.3709(6) 0.0503(7) Uani 1 1 d . . .
H21A H -0.0393 0.4935 0.3273 0.075 Uiso 1 1 calc R . .
H21B H -0.0143 0.4386 0.4263 0.075 Uiso 1 1 calc R . .
H21C H -0.0198 0.3951 0.3318 0.075 Uiso 1 1 calc R . .
N1 N 0.3816(3) 0.6936(3) 0.1534(4) 0.0341(12) Uani 1 1 d . . .
N2 N 0.2306(3) 0.4216(4) 0.2817(4) 0.0587(9) Uani 1 1 d . . .
N3 N 0.0617(3) 0.4714(4) 0.4115(5) 0.0503(7) Uani 1 1 d . . .
O1 O 0.3264(2) 0.3197(2) 0.1537(3) 0.0261(8) Uani 1 1 d . . .
O2 O 0.27684(17) 0.4031(2) 0.0164(2) 0.0215(8) Uani 1 1 d . . .
O3 O 0.3466(3) 0.7001(3) 0.0609(4) 0.0521(13) Uani 1 1 d . . .
O4 O 0.4037(3) 0.7551(3) 0.2096(4) 0.0621(16) Uani 1 1 d . . .
O5 O 0.28506(17) 0.6889(2) 0.3676(3) 0.0240(8) Uani 1 1 d . . .
O6 O 0.31847(18) 0.7665(2) 0.5018(3) 0.0245(8) Uani 1 1 d . . .
O7 O 0.57080(18) 0.8201(2) 0.7450(3) 0.0229(8) Uani 1 1 d . . .
O8 O 0.63985(17) 0.7983(2) 0.6956(3) 0.0210(7) Uani 1 1 d . . .
O9 O 0.4956(2) 0.6557(3) 0.3596(3) 0.0331(10) Uani 1 1 d . . .
O10 O 0.1903(3) 0.5452(3) 0.2994(4) 0.0587(9) Uani 1 1 d . . .
O11 O 0.1348(3) 0.5667(3) 0.4155(4) 0.0503(7) Uani 1 1 d . . .
O1W O 0.2547(9) 0.6590(12) 0.1643(13) 0.043(4) Uani 0.25 1 d PU . .
C17 C 0.2981(9) 0.3745(10) 0.3285(11) 0.0587(9) Uani 0.50 1 d P A 1
H17A H 0.3332 0.4137 0.3365 0.088 Uiso 0.50 1 calc PR A 1
H17B H 0.2926 0.3272 0.2846 0.088 Uiso 0.50 1 calc PR A 1
H17C H 0.3121 0.3523 0.3945 0.088 Uiso 0.50 1 calc PR A 1
C17' C 0.2526(9) 0.3307(10) 0.3168(11) 0.0587(9) Uani 0.50 1 d P A 2
H17D H 0.2133 0.2980 0.3050 0.088 Uiso 0.50 1 calc PR A 2
H17E H 0.2889 0.3304 0.3889 0.088 Uiso 0.50 1 calc PR A 2
H17F H 0.2697 0.3049 0.2793 0.088 Uiso 0.50 1 calc PR A 2

loop_
_atom_site_aniso_label
_atom_site_aniso_U_11
_atom_site_aniso_U_22
_atom_site_aniso_U_33
_atom_site_aniso_U_23
_atom_site_aniso_U_13
_atom_site_aniso_U_12
Ho1 0.01320(12) 0.01522(13) 0.01251(12) 0.00097(9) 0.00526(9) 0.00125(9)
C1 0.023(3) 0.025(3) 0.019(3) -0.002(2) 0.011(2) -0.002(2)
C2 0.022(3) 0.027(3) 0.019(3) -0.002(2) 0.010(2) -0.001(2)
C3 0.027(3) 0.021(3) 0.026(3) -0.006(2) 0.018(2) -0.003(2)
C4 0.022(3) 0.031(3) 0.024(3) -0.013(2) 0.017(2) -0.011(2)
C5 0.025(3) 0.034(3) 0.020(3) -0.003(2) 0.006(2) -0.001(2)
C6 0.033(3) 0.026(3) 0.020(3) -0.003(2) 0.008(2) -0.004(2)
C7 0.026(3) 0.023(3) 0.023(3) -0.009(2) 0.017(2) -0.005(2)
C8 0.019(2) 0.025(3) 0.016(2) -0.007(2) 0.008(2) -0.007(2)
C9 0.019(2) 0.020(3) 0.019(2) 0.000(2) 0.011(2) 0.002(2)
C10 0.022(3) 0.022(3) 0.014(2) -0.0009(19) 0.010(2) 0.002(2)
C11 0.017(2) 0.017(2) 0.015(2) 0.0006(19) 0.007(2) -0.0016(19)
C12 0.017(2) 0.020(3) 0.021(3) -0.003(2) 0.012(2) -0.002(2)
C13 0.019(2) 0.021(3) 0.018(3) -0.005(2) 0.008(2) -0.003(2)
C14 0.019(2) 0.022(3) 0.017(2) 0.006(2) 0.010(2) 0.003(2)
C15 0.020(2) 0.017(2) 0.016(2) 0.0006(19) 0.008(2) 0.001(2)
C16 0.070(2) 0.0476(18) 0.0425(16) -0.0060(14) 0.0219(16) 0.0266(15)
C18 0.070(2) 0.0476(18) 0.0425(16) -0.0060(14) 0.0219(16) 0.0266(15)
C19 0.0521(17) 0.0434(16) 0.0584(18) 0.0054(13) 0.0328(15) -0.0121(13)
C20 0.0521(17) 0.0434(16) 0.0584(18) 0.0054(13) 0.0328(15) -0.0121(13)
C21 0.0521(17) 0.0434(16) 0.0584(18) 0.0054(13) 0.0328(15) -0.0121(13)
N1 0.043(3) 0.026(3) 0.040(3) -0.008(2) 0.027(3) -0.008(2)
N2 0.070(2) 0.0476(18) 0.0425(16) -0.0060(14) 0.0219(16) 0.0266(15)
N3 0.0521(17) 0.0434(16) 0.0584(18) 0.0054(13) 0.0328(15) -0.0121(13)
O1 0.033(2) 0.0181(19) 0.0192(18) -0.0003(15) 0.0100(16) -0.0021(16)
O2 0.0219(18) 0.0186(18) 0.0151(17) -0.0021(14) 0.0049(15) -0.0036(14)
O3 0.062(3) 0.037(3) 0.039(3) 0.005(2) 0.017(2) -0.003(2)
O4 0.107(5) 0.023(2) 0.056(3) -0.015(2) 0.046(3) -0.014(3)
O5 0.0142(17) 0.035(2) 0.0179(18) -0.0018(15) 0.0062(15) -0.0034(15)
O6 0.025(2) 0.028(2) 0.0258(19) 0.0025(16) 0.0173(17) 0.0054(16)
O7 0.0178(18) 0.032(2) 0.0165(18) -0.0081(15) 0.0084(15) -0.0006(15)
O8 0.0159(17) 0.0269(19) 0.0183(18) -0.0019(15) 0.0084(15) -0.0018(15)
O9 0.027(2) 0.045(3) 0.039(2) -0.0262(19) 0.0249(19) -0.0214(18)
O10 0.070(2) 0.0476(18) 0.0425(16) -0.0060(14) 0.0219(16) 0.0266(15)
O11 0.0521(17) 0.0434(16) 0.0584(18) 0.0054(13) 0.0328(15) -0.0121(13)
O1W 0.036(7) 0.064(9) 0.037(7) -0.021(6) 0.026(6) 0.003(6)
C17 0.070(2) 0.0476(18) 0.0425(16) -0.0060(14) 0.0219(16) 0.0266(15)
C17' 0.070(2) 0.0476(18) 0.0425(16) -0.0060(14) 0.0219(16) 0.0266(15)

loop_
_atom_type_symbol
_atom_type_description
_atom_type_scat_dispersion_real
_atom_type_scat_dispersion_imag
_atom_type_scat_source
C C 0.0033 0.0016 'International Tables Vol C Tables 4.2.6.8 and 6.1.1.4'
H H 0.0000 0.0000 'International Tables Vol C Tables 4.2.6.8 and 6.1.1.4'
N N 0.0061 0.0033 'International Tables Vol C Tables 4.2.6.8 and 6.1.1.4'
O O 0.0106 0.0060 'International Tables Vol C Tables 4.2.6.8 and 6.1.1.4'
Ho Ho -0.2175 4.6783 'International Tables Vol C Tables 4.2.6.8 and 6.1.1.4'

loop_
_geom_angle_atom_site_label_1
_geom_angle_atom_site_label_2
_geom_angle_atom_site_label_3
_geom_angle
_geom_angle_site_symmetry_1
_geom_angle_site_symmetry_3
O6 Ho1 O1 71.31(13) 7_566 4
O6 Ho1 O5 122.90(13) 7_566 .
O1 Ho1 O5 85.84(13) 4 .
O6 Ho1 O10 146.59(17) 7_566 .
O1 Ho1 O10 141.15(16) 4 .
O5 Ho1 O10 76.92(17) . .
O6 Ho1 O2 80.57(12) 7_566 6_566
O1 Ho1 O2 130.00(12) 4 6_566
O5 Ho1 O2 75.75(13) . 6_566
O10 Ho1 O2 79.16(14) . 6_566
O6 Ho1 O7 96.79(13) 7_566 8_465
O1 Ho1 O7 78.41(13) 4 8_465
O5 Ho1 O7 129.56(12) . 8_465
O10 Ho1 O7 86.17(16) . 8_465
O2 Ho1 O7 146.87(12) 6_566 8_465
O6 Ho1 O11 75.42(16) 7_566 .
O1 Ho1 O11 133.57(16) 4 .
O5 Ho1 O11 140.15(16) . .
O10 Ho1 O11 73.41(19) . .
O2 Ho1 O11 73.06(15) 6_566 .
O7 Ho1 O11 74.33(15) 8_465 .
O6 Ho1 O8 135.48(12) 7_566 8_465
O1 Ho1 O8 70.38(12) 4 8_465
O5 Ho1 O8 75.71(12) . 8_465
O10 Ho1 O8 71.71(15) . 8_465
O2 Ho1 O8 142.92(12) 6_566 8_465
O7 Ho1 O8 53.85(11) 8_465 8_465
O11 Ho1 O8 117.97(15) . 8_465
O6 Ho1 C15 116.01(14) 7_566 8_465
O1 Ho1 C15 69.65(14) 4 8_465
O5 Ho1 C15 102.44(13) . 8_465
O10 Ho1 C15 80.35(16) . 8_465
O2 Ho1 C15 159.29(13) 6_566 8_465
O7 Ho1 C15 27.26(13) 8_465 8_465
O11 Ho1 C15 98.18(16) . 8_465
O8 Ho1 C15 26.86(13) 8_465 8_465
O6 Ho1 C14 99.58(13) 7_566 .
O1 Ho1 C14 79.06(14) 4 .
O5 Ho1 C14 23.47(13) . .
O10 Ho1 C14 95.90(18) . .
O2 Ho1 C14 65.68(13) 6_566 .
O7 Ho1 C14 146.10(12) 8_465 .
O11 Ho1 C14 138.66(15) . .
O8 Ho1 C14 94.63(12) 8_465 .
C15 Ho1 C14 119.71(14) 8_465 .
C2 C1 C6 119.6(5) . .
C2 C1 C13 120.6(5) . .
C6 C1 C13 119.8(5) . .
C1 C2 C3 120.2(5) . .
C2 C3 C4 120.5(5) . .
C2 C3 N1 117.6(5) . .
C4 C3 N1 121.9(5) . .
O9 C4 C5 117.7(5) . .
O9 C4 C3 123.4(5) . .
C5 C4 C3 118.8(5) . .
C4 C5 C6 120.8(5) . .
C5 C6 C1 119.9(5) . .
C12 C7 C8 121.7(5) . .
C12 C7 O9 115.8(4) . .
C8 C7 O9 122.6(4) . .
C9 C8 C7 119.3(5) . .
C8 C9 C10 120.4(5) . .
C8 C9 C14 118.7(4) . .
C10 C9 C14 120.9(5) . .
C9 C10 C11 119.4(5) . .
C12 C11 C10 120.4(4) . .
C12 C11 C15 119.7(4) . .
C10 C11 C15 119.8(4) . .
C7 C12 C11 118.8(5) . .
O2 C13 O1 127.1(5) . .
O2 C13 C1 117.2(5) . .
O1 C13 C1 115.7(4) . .
O5 C14 O6 122.1(5) . .
O5 C14 C9 118.4(4) . .
O6 C14 C9 119.4(4) . .
O5 C14 Ho1 48.1(2) . .
O6 C14 Ho1 75.5(3) . .
C9 C14 Ho1 161.6(4) . .
O8 C15 O7 122.0(4) . .
O8 C15 C11 119.4(4) . .
O7 C15 C11 118.6(4) . .
O8 C15 Ho1 63.9(3) . 8_566
O7 C15 Ho1 59.1(2) . 8_566
C11 C15 Ho1 168.1(3) . 8_566
O10 C16 N2 131.2(7) . .
O11 C19 N3 124.4(7) . .
O4 N1 O3 123.0(6) . .
O4 N1 C3 119.1(5) . .
O3 N1 C3 117.9(5) . .
C16 N2 C18 118.7(6) . .
C16 N2 C17' 131.1(8) . .
C18 N2 C17' 105.4(8) . .
C16 N2 C17 118.0(8) . .
C18 N2 C17 117.8(7) . .
C17' N2 C17 46.5(9) . .
C19 N3 C21 120.9(6) . .
C19 N3 C20 120.7(6) . .
C21 N3 C20 118.3(6) . .
C13 O1 Ho1 140.4(3) . 4_545
C13 O2 Ho1 136.4(3) . 6_565
C14 O5 Ho1 108.4(3) . .
C14 O6 Ho1 170.8(3) . 7_566
C15 O7 Ho1 93.6(3) . 8_566
C15 O8 Ho1 89.3(3) . 8_566
C4 O9 C7 115.3(4) . .
C16 O10 Ho1 132.9(5) . .
C19 O11 Ho1 138.6(5) . .

loop_
_geom_bond_atom_site_label_1
_geom_bond_atom_site_label_2
_geom_bond_distance
_geom_bond_site_symmetry_2
Ho1 O6 2.284(4) 7_566
Ho1 O1 2.347(3) 4
Ho1 O5 2.348(4) .
Ho1 O10 2.348(5) .
Ho1 O2 2.353(3) 6_566
Ho1 O7 2.374(3) 8_465
Ho1 O11 2.392(4) .
Ho1 O8 2.478(3) 8_465
Ho1 C15 2.760(5) 8_465
Ho1 C14 2.992(5) .
C1 C2 1.381(7) .
C1 C6 1.393(7) .
C1 C13 1.522(7) .
C2 C3 1.388(7) .
C3 C4 1.396(8) .
C3 N1 1.453(7) .
C4 O9 1.381(6) .
C4 C5 1.385(8) .
C5 C6 1.388(8) .
C7 C12 1.381(7) .
C7 C8 1.384(7) .
C7 O9 1.401(6) .
C8 C9 1.380(7) .
C9 C10 1.395(7) .
C9 C14 1.500(7) .
C10 C11 1.395(7) .
C11 C12 1.394(7) .
C11 C15 1.507(7) .
C13 O2 1.255(6) .
C13 O1 1.256(6) .
C14 O5 1.256(6) .
C14 O6 1.257(6) .
C15 O8 1.247(6) .
C15 O7 1.267(6) .
C15 Ho1 2.760(5) 8_566
C16 O10 1.178(8) .
C16 N2 1.287(9) .
C18 N2 1.422(9) .
C19 O11 1.234(8) .
C19 N3 1.314(8) .
C20 N3 1.462(9) .
C21 N3 1.448(9) .
N1 O4 1.220(6) .
N1 O3 1.233(7) .
N2 C17' 1.515(15) .
N2 C17 1.517(15) .
O1 Ho1 2.347(3) 4_545
O2 Ho1 2.353(3) 6_565
O6 Ho1 2.284(4) 7_566
O7 Ho1 2.374(3) 8_566
O8 Ho1 2.478(3) 8_566
